data_4085598
loop_
_publ_author_name
'Bohle, D. Scott'
'Chua, Zhijie'

_publ_section_title
;
 Iridium(I) Complexes of \p-Acidic Carboxamides
;
_journal_issue 6
_journal_name_full Organometallics
_journal_page_first 1074
_journal_paper_doi 10.1021/om5012787
_journal_volume 34
_journal_year 2015
_chemical_formula_moiety 'C39 H33 Ir N2 O4 P2, C H2 Cl2'
_chemical_formula_sum 'C40 H35 Cl2 Ir N2 O4 P2'
_chemical_formula_weight 932.76
_space_group_IT_number 2
_symmetry_cell_setting triclinic
_symmetry_space_group_name_Hall '-P 1'
_symmetry_space_group_name_H-M 'P -1'
_atom_sites_solution_hydrogens geom
_atom_sites_solution_primary direct
_atom_sites_solution_secondary difmap
_audit_creation_method SHELXL-97
_audit_update_record
; 
2011-07-03 # Formatted by publCIF 
;
_cell_angle_alpha 79.814(9)
_cell_angle_beta 87.192(9)
_cell_angle_gamma 66.851(9)
_cell_formula_units_Z 2
_cell_length_a 9.892(7)
_cell_length_b 11.307(8)
_cell_length_c 18.922(14)
_cell_measurement_reflns_used 6835
_cell_measurement_temperature 298(2)
_cell_measurement_theta_max 28.12
_cell_measurement_theta_min 2.43
_cell_volume 1915(2)
_computing_cell_refinement 'Bruker SMART'
_computing_data_collection 'Bruker SMART'
_computing_data_reduction 'Bruker SAINT'
_computing_molecular_graphics 'Bruker SHELXTL'
_computing_publication_material 'Bruker SHELXTL'
_computing_structure_refinement 'SHELXL-97 (Sheldrick, 1997)'
_computing_structure_solution 'SHELXS-97 (Sheldrick, 1990)'
_diffrn_ambient_temperature 298(2)
_diffrn_measured_fraction_theta_full 0.873
_diffrn_measured_fraction_theta_max 0.873
_diffrn_measurement_device_type 'CCD area detector'
_diffrn_measurement_method 'phi and omega scans'
_diffrn_radiation_monochromator graphite
_diffrn_radiation_source 'fine-focus sealed tube'
_diffrn_radiation_type MoK\a
_diffrn_radiation_wavelength 0.71073
_diffrn_reflns_av_R_equivalents 0.0309
_diffrn_reflns_av_sigmaI/netI 0.0440
_diffrn_reflns_limit_h_max 13
_diffrn_reflns_limit_h_min -13
_diffrn_reflns_limit_k_max 14
_diffrn_reflns_limit_k_min -14
_diffrn_reflns_limit_l_max 24
_diffrn_reflns_limit_l_min -25
_diffrn_reflns_number 16440
_diffrn_reflns_theta_full 28.35
_diffrn_reflns_theta_max 28.35
_diffrn_reflns_theta_min 1.99
_exptl_absorpt_coefficient_mu 3.752
_exptl_absorpt_correction_T_max 0.105
_exptl_absorpt_correction_T_min 0.063
_exptl_absorpt_correction_type multi-scan
_exptl_absorpt_process_details 'Bruker SADABS'
_exptl_crystal_colour yellow
_exptl_crystal_density_diffrn 1.618
_exptl_crystal_density_meas 0
_exptl_crystal_density_method 'not measured'
_exptl_crystal_description rhombohedral
_exptl_crystal_F_000 924
_exptl_crystal_size_max 1.00
_exptl_crystal_size_mid 0.60
_exptl_crystal_size_min 0.60
_refine_diff_density_max 1.541
_refine_diff_density_min -1.341
_refine_diff_density_rms 0.090
_refine_ls_extinction_method none
_refine_ls_goodness_of_fit_ref 1.031
_refine_ls_hydrogen_treatment constr
_refine_ls_matrix_type full
_refine_ls_number_parameters 460
_refine_ls_number_reflns 8366
_refine_ls_number_restraints 0
_refine_ls_restrained_S_all 1.031
_refine_ls_R_factor_all 0.0332
_refine_ls_R_factor_gt 0.0287
_refine_ls_shift/su_max 0.001
_refine_ls_shift/su_mean 0.000
_refine_ls_structure_factor_coef Fsqd
_refine_ls_weighting_details 'calc w=1/[\s^2^(Fo^2^)+(0.0361P)^2^+0.0958P] where P=(Fo^2^+2Fc^2^)/3'
_refine_ls_weighting_scheme calc
_refine_ls_wR_factor_gt 0.0700
_refine_ls_wR_factor_ref 0.0714
_reflns_number_gt 7535
_reflns_number_total 8366
_reflns_threshold_expression >2sigma(I)
_cod_data_source_file om5012787_si_001.cif
_cod_data_source_block zj10m
_cod_depositor_comments 'Adding full bibliography for 4085598--4085604.cif.'
_cod_original_sg_symbol_H-M P-1
_cod_database_code 4085598

loop_
_symmetry_equiv_pos_as_xyz
'x, y, z'
'-x, -y, -z'

loop_
_atom_site_label
_atom_site_type_symbol
_atom_site_fract_x
_atom_site_fract_y
_atom_site_fract_z
_atom_site_U_iso_or_equiv
_atom_site_adp_type
_atom_site_occupancy
_atom_site_symmetry_multiplicity
_atom_site_calc_flag
_atom_site_refinement_flags
Ir1 Ir 0.179852(14) 0.153220(11) 0.290948(6) 0.02983(5) Uani 1 1 d .
Cl1 Cl 0.73993(19) 0.37094(19) 0.12772(12) 0.1063(6) Uani 1 1 d .
Cl2 Cl 0.7024(3) 0.3173(3) -0.01202(12) 0.1527(10) Uani 1 1 d .
P1 P 0.10260(10) 0.27002(8) 0.38520(4) 0.02941(17) Uani 1 1 d .
P2 P 0.21829(9) 0.04251(8) 0.19510(5) 0.03020(18) Uani 1 1 d .
O1 O 0.4423(4) 0.2057(4) 0.2379(2) 0.0739(10) Uani 1 1 d .
O2 O 0.3652(5) 0.3927(4) 0.1678(3) 0.1010(15) Uani 1 1 d .
O3 O -0.0352(3) 0.4181(3) 0.21267(18) 0.0615(8) Uani 1 1 d .
O4 O 0.1799(7) -0.0835(4) 0.38551(19) 0.116(2) Uani 1 1 d .
N1 N 0.2036(3) 0.3137(3) 0.22376(15) 0.0341(6) Uani 1 1 d .
N2 N 0.3426(4) 0.3064(4) 0.2089(2) 0.0527(9) Uani 1 1 d .
C1 C 0.0809(5) 0.4258(4) 0.1984(2) 0.0438(9) Uani 1 1 d .
C2 C 0.0860(7) 0.5498(5) 0.1584(3) 0.0780(16) Uani 1 1 d .
H2A H -0.0123 0.6126 0.1467 0.117 Uiso 1 1 calc R
H2B H 0.1393 0.5335 0.1150 0.117 Uiso 1 1 calc R
H2C H 0.1344 0.5832 0.1877 0.117 Uiso 1 1 calc R
C3 C 0.1762(6) 0.0094(4) 0.3488(2) 0.0538(12) Uani 1 1 d .
C10 C 0.1106(4) 0.4314(3) 0.36894(18) 0.0336(7) Uani 1 1 d .
C11 C -0.0109(5) 0.5458(4) 0.3713(2) 0.0462(9) Uani 1 1 d .
H11A H -0.1010 0.5421 0.3849 0.055 Uiso 1 1 calc R
C12 C 0.0003(6) 0.6647(4) 0.3538(3) 0.0622(13) Uani 1 1 d .
H12A H -0.0819 0.7410 0.3559 0.075 Uiso 1 1 calc R
C13 C 0.1326(7) 0.6713(4) 0.3333(3) 0.0638(14) Uani 1 1 d .
H13A H 0.1394 0.7521 0.3209 0.077 Uiso 1 1 calc R
C14 C 0.2544(6) 0.5592(4) 0.3310(2) 0.0566(11) Uani 1 1 d .
H14A H 0.3444 0.5638 0.3182 0.068 Uiso 1 1 calc R
C15 C 0.2438(4) 0.4394(4) 0.34786(19) 0.0401(8) Uani 1 1 d .
H15A H 0.3263 0.3636 0.3451 0.048 Uiso 1 1 calc R
C20 C 0.2003(4) 0.1870(4) 0.47063(18) 0.0401(8) Uani 1 1 d .
C21 C 0.3047(6) 0.2194(6) 0.4978(3) 0.0757(16) Uani 1 1 d .
H21A H 0.3196 0.2933 0.4753 0.091 Uiso 1 1 calc R
C22 C 0.3883(7) 0.1432(9) 0.5583(3) 0.110(3) Uani 1 1 d .
H22A H 0.4601 0.1656 0.5753 0.133 Uiso 1 1 calc R
C23 C 0.3670(8) 0.0372(7) 0.5928(3) 0.096(2) Uani 1 1 d .
H23A H 0.4266 -0.0153 0.6321 0.115 Uiso 1 1 calc R
C24 C 0.2587(10) 0.0076(5) 0.5699(3) 0.097(2) Uani 1 1 d .
H24A H 0.2405 -0.0628 0.5952 0.116 Uiso 1 1 calc R
C25 C 0.1746(7) 0.0814(4) 0.5090(2) 0.0704(15) Uani 1 1 d .
H25A H 0.1004 0.0600 0.4937 0.084 Uiso 1 1 calc R
C30 C -0.0899(4) 0.3035(3) 0.40448(19) 0.0354(7) Uani 1 1 d .
C31 C -0.1473(5) 0.3273(5) 0.4709(2) 0.0567(11) Uani 1 1 d .
H31A H -0.0864 0.3236 0.5079 0.068 Uiso 1 1 calc R
C32 C -0.2954(5) 0.3567(6) 0.4825(3) 0.0698(14) Uani 1 1 d .
H32A H -0.3332 0.3717 0.5275 0.084 Uiso 1 1 calc R
C33 C -0.3859(5) 0.3640(5) 0.4288(3) 0.0635(12) Uani 1 1 d .
H33A H -0.4854 0.3847 0.4371 0.076 Uiso 1 1 calc R
C34 C -0.3304(5) 0.3406(4) 0.3618(2) 0.0558(11) Uani 1 1 d .
H34A H -0.3925 0.3460 0.3249 0.067 Uiso 1 1 calc R
C35 C -0.1831(4) 0.3094(4) 0.3499(2) 0.0426(8) Uani 1 1 d .
H35A H -0.1455 0.2920 0.3051 0.051 Uiso 1 1 calc R
C40 C 0.0625(4) 0.0066(3) 0.17276(19) 0.0356(7) Uani 1 1 d .
C41 C -0.0530(4) 0.0227(4) 0.2184(2) 0.0489(9) Uani 1 1 d .
H41A H -0.0542 0.0553 0.2604 0.059 Uiso 1 1 calc R
C42 C -0.1684(5) -0.0098(5) 0.2021(3) 0.0682(13) Uani 1 1 d .
H42A H -0.2469 0.0021 0.2331 0.082 Uiso 1 1 calc R
C43 C -0.1673(6) -0.0590(5) 0.1408(3) 0.0702(14) Uani 1 1 d .
H43A H -0.2437 -0.0826 0.1312 0.084 Uiso 1 1 calc R
C44 C -0.0548(6) -0.0737(5) 0.0938(3) 0.0645(13) Uani 1 1 d .
H44A H -0.0546 -0.1068 0.0521 0.077 Uiso 1 1 calc R
C45 C 0.0592(5) -0.0388(4) 0.1089(2) 0.0504(10) Uani 1 1 d .
H45A H 0.1342 -0.0457 0.0762 0.060 Uiso 1 1 calc R
C50 C 0.2534(4) 0.1276(3) 0.10974(19) 0.0368(8) Uani 1 1 d .
C51 C 0.3912(5) 0.0944(5) 0.0806(3) 0.0597(11) Uani 1 1 d .
H51A H 0.4700 0.0228 0.1036 0.072 Uiso 1 1 calc R
C52 C 0.4134(8) 0.1666(6) 0.0176(3) 0.0829(17) Uani 1 1 d .
H52A H 0.5066 0.1431 -0.0019 0.100 Uiso 1 1 calc R
C53 C 0.2979(9) 0.2730(6) -0.0165(3) 0.087(2) Uani 1 1 d .
H53A H 0.3134 0.3222 -0.0585 0.105 Uiso 1 1 calc R
C54 C 0.1594(8) 0.3071(5) 0.0114(3) 0.0782(17) Uani 1 1 d .
H54A H 0.0808 0.3782 -0.0122 0.094 Uiso 1 1 calc R
C55 C 0.1380(5) 0.2352(4) 0.0744(2) 0.0544(11) Uani 1 1 d .
H55A H 0.0445 0.2591 0.0937 0.065 Uiso 1 1 calc R
C60 C 0.3734(4) -0.1154(3) 0.20933(19) 0.0356(7) Uani 1 1 d .
C61 C 0.4984(5) -0.1221(5) 0.2416(3) 0.0687(14) Uani 1 1 d .
H61A H 0.5000 -0.0485 0.2565 0.082 Uiso 1 1 calc R
C62 C 0.6217(6) -0.2375(5) 0.2521(4) 0.0826(18) Uani 1 1 d .
H62A H 0.7056 -0.2408 0.2740 0.099 Uiso 1 1 calc R
C63 C 0.6220(5) -0.3471(4) 0.2307(3) 0.0673(14) Uani 1 1 d .
H63A H 0.7055 -0.4243 0.2372 0.081 Uiso 1 1 calc R
C64 C 0.4978(5) -0.3409(4) 0.1996(3) 0.0617(12) Uani 1 1 d .
H64A H 0.4964 -0.4155 0.1859 0.074 Uiso 1 1 calc R
C65 C 0.3743(5) -0.2268(4) 0.1880(2) 0.0503(10) Uani 1 1 d .
H65A H 0.2912 -0.2244 0.1658 0.060 Uiso 1 1 calc R
C70 C 0.6471(8) 0.3165(8) 0.0742(3) 0.102(2) Uani 1 1 d .
H70A H 0.6595 0.2282 0.0955 0.122 Uiso 1 1 calc R
H70B H 0.5430 0.3710 0.0742 0.122 Uiso 1 1 calc R

loop_
_atom_site_aniso_label
_atom_site_aniso_U_11
_atom_site_aniso_U_22
_atom_site_aniso_U_33
_atom_site_aniso_U_23
_atom_site_aniso_U_13
_atom_site_aniso_U_12
Ir1 0.03411(8) 0.02549(7) 0.03005(7) -0.00652(5) 0.00034(5) -0.01103(5)
Cl1 0.0744(10) 0.1078(13) 0.1451(16) -0.0692(12) 0.0100(10) -0.0256(9)
Cl2 0.171(2) 0.232(3) 0.0989(14) -0.0656(17) 0.0599(15) -0.116(2)
P1 0.0320(4) 0.0296(4) 0.0279(4) -0.0063(3) -0.0003(3) -0.0127(4)
P2 0.0293(4) 0.0269(4) 0.0327(4) -0.0090(3) 0.0005(3) -0.0076(3)
O1 0.0388(17) 0.071(2) 0.105(3) -0.015(2) 0.0083(18) -0.0156(17)
O2 0.093(3) 0.090(3) 0.128(4) -0.004(3) 0.050(3) -0.056(3)
O3 0.0430(17) 0.0537(18) 0.075(2) -0.0003(15) -0.0065(15) -0.0086(14)
O4 0.262(7) 0.060(2) 0.051(2) -0.0016(18) 0.000(3) -0.093(3)
N1 0.0376(16) 0.0358(15) 0.0324(14) -0.0091(12) 0.0053(12) -0.0171(13)
N2 0.049(2) 0.052(2) 0.066(2) -0.0188(18) 0.0211(18) -0.0276(18)
C1 0.060(3) 0.0351(19) 0.0333(18) -0.0066(15) -0.0028(17) -0.0142(18)
C2 0.101(4) 0.056(3) 0.067(3) 0.018(2) -0.020(3) -0.030(3)
C3 0.102(4) 0.041(2) 0.0297(19) -0.0117(17) -0.002(2) -0.038(2)
C10 0.0386(18) 0.0326(17) 0.0330(17) -0.0111(14) -0.0030(14) -0.0147(15)
C11 0.046(2) 0.040(2) 0.052(2) -0.0123(17) -0.0056(18) -0.0134(18)
C12 0.078(3) 0.031(2) 0.069(3) -0.014(2) -0.019(3) -0.009(2)
C13 0.099(4) 0.039(2) 0.064(3) -0.002(2) -0.020(3) -0.039(3)
C14 0.070(3) 0.058(3) 0.058(3) -0.004(2) -0.005(2) -0.044(3)
C15 0.043(2) 0.042(2) 0.0409(19) -0.0092(16) -0.0031(16) -0.0215(17)
C20 0.042(2) 0.043(2) 0.0292(17) -0.0076(15) -0.0008(14) -0.0090(16)
C21 0.064(3) 0.117(4) 0.052(3) 0.014(3) -0.017(2) -0.052(3)
C22 0.070(4) 0.201(8) 0.054(3) 0.019(4) -0.024(3) -0.060(5)
C23 0.092(5) 0.102(5) 0.042(3) 0.001(3) -0.018(3) 0.012(4)
C24 0.170(7) 0.052(3) 0.045(3) 0.008(2) -0.014(4) -0.023(4)
C25 0.123(5) 0.049(3) 0.042(2) 0.001(2) -0.018(3) -0.038(3)
C30 0.0312(17) 0.0362(18) 0.0407(19) -0.0096(15) 0.0033(14) -0.0144(15)
C31 0.045(2) 0.084(3) 0.046(2) -0.027(2) 0.0088(18) -0.025(2)
C32 0.050(3) 0.102(4) 0.061(3) -0.028(3) 0.025(2) -0.031(3)
C33 0.035(2) 0.074(3) 0.077(3) -0.010(3) 0.009(2) -0.020(2)
C34 0.037(2) 0.068(3) 0.061(3) -0.005(2) -0.0042(19) -0.022(2)
C35 0.039(2) 0.045(2) 0.043(2) -0.0069(17) -0.0002(16) -0.0163(17)
C40 0.0327(17) 0.0322(17) 0.0404(19) -0.0079(14) -0.0022(14) -0.0100(14)
C41 0.042(2) 0.055(2) 0.052(2) -0.0163(19) 0.0034(18) -0.0188(19)
C42 0.043(2) 0.090(4) 0.082(3) -0.021(3) 0.012(2) -0.036(3)
C43 0.057(3) 0.083(4) 0.085(4) -0.010(3) -0.016(3) -0.042(3)
C44 0.075(3) 0.074(3) 0.059(3) -0.017(2) -0.017(2) -0.040(3)
C45 0.051(2) 0.063(3) 0.045(2) -0.017(2) -0.0009(18) -0.028(2)
C50 0.041(2) 0.0363(18) 0.0351(18) -0.0119(15) 0.0024(14) -0.0156(16)
C51 0.057(3) 0.058(3) 0.064(3) -0.012(2) 0.016(2) -0.023(2)
C52 0.098(5) 0.090(4) 0.076(4) -0.025(3) 0.045(3) -0.054(4)
C53 0.155(7) 0.081(4) 0.046(3) -0.016(3) 0.029(3) -0.069(4)
C54 0.113(5) 0.065(3) 0.044(3) 0.009(2) -0.012(3) -0.026(3)
C55 0.061(3) 0.051(2) 0.041(2) -0.0013(18) -0.0063(19) -0.013(2)
C60 0.0301(17) 0.0311(17) 0.0406(19) -0.0074(14) 0.0000(14) -0.0061(14)
C61 0.047(3) 0.049(3) 0.105(4) -0.022(3) -0.024(3) -0.006(2)
C62 0.045(3) 0.057(3) 0.128(5) -0.010(3) -0.036(3) 0.000(2)
C63 0.045(3) 0.042(2) 0.086(3) 0.000(2) 0.012(2) 0.008(2)
C64 0.061(3) 0.036(2) 0.083(3) -0.020(2) 0.013(2) -0.010(2)
C65 0.045(2) 0.039(2) 0.064(3) -0.0158(19) 0.0013(19) -0.0101(18)
C70 0.107(5) 0.136(6) 0.086(4) -0.033(4) 0.017(4) -0.069(5)

loop_
_atom_type_symbol
_atom_type_description
_atom_type_scat_dispersion_real
_atom_type_scat_dispersion_imag
_atom_type_scat_source
C C 0.0033 0.0016 'International Tables Vol C Tables 4.2.6.8 and 6.1.1.4'
H H 0.0000 0.0000 'International Tables Vol C Tables 4.2.6.8 and 6.1.1.4'
Cl Cl 0.1484 0.1585 'International Tables Vol C Tables 4.2.6.8 and 6.1.1.4'
Ir Ir -1.4442 7.9887 'International Tables Vol C Tables 4.2.6.8 and 6.1.1.4'
N N 0.0061 0.0033 'International Tables Vol C Tables 4.2.6.8 and 6.1.1.4'
O O 0.0106 0.0060 'International Tables Vol C Tables 4.2.6.8 and 6.1.1.4'
P P 0.1023 0.0942 'International Tables Vol C Tables 4.2.6.8 and 6.1.1.4'

loop_
_geom_angle_atom_site_label_1
_geom_angle_atom_site_label_2
_geom_angle_atom_site_label_3
_geom_angle
C3 Ir1 N1 175.17(18)
C3 Ir1 P2 88.41(13)
N1 Ir1 P2 90.77(10)
C3 Ir1 P1 90.01(13)
N1 Ir1 P1 91.51(10)
P2 Ir1 P1 171.01(3)
C30 P1 C20 104.74(17)
C30 P1 C10 103.88(16)
C20 P1 C10 105.72(17)
C30 P1 Ir1 111.14(12)
C20 P1 Ir1 115.00(13)
C10 P1 Ir1 115.26(12)
C50 P2 C60 104.72(17)
C50 P2 C40 102.55(17)
C60 P2 C40 104.87(17)
C50 P2 Ir1 115.55(13)
C60 P2 Ir1 113.56(12)
C40 P2 Ir1 114.29(12)
N2 N1 C1 121.3(3)
N2 N1 Ir1 117.8(2)
C1 N1 Ir1 120.8(3)
O2 N2 O1 122.9(4)
O2 N2 N1 121.6(4)
O1 N2 N1 115.4(3)
O3 C1 N1 114.9(3)
O3 C1 C2 120.1(4)
N1 C1 C2 124.9(4)
C1 C2 H2A 109.5
C1 C2 H2B 109.5
H2A C2 H2B 109.5
C1 C2 H2C 109.5
H2A C2 H2C 109.5
H2B C2 H2C 109.5
O4 C3 Ir1 177.3(5)
C11 C10 C15 118.7(3)
C11 C10 P1 123.3(3)
C15 C10 P1 117.8(3)
C12 C11 C10 120.5(4)
C12 C11 H11A 119.7
C10 C11 H11A 119.7
C13 C12 C11 120.2(4)
C13 C12 H12A 119.9
C11 C12 H12A 119.9
C14 C13 C12 120.1(4)
C14 C13 H13A 119.9
C12 C13 H13A 119.9
C13 C14 C15 120.0(4)
C13 C14 H14A 120.0
C15 C14 H14A 120.0
C14 C15 C10 120.4(4)
C14 C15 H15A 119.8
C10 C15 H15A 119.8
C21 C20 C25 117.5(4)
C21 C20 P1 123.2(3)
C25 C20 P1 119.3(3)
C20 C21 C22 120.7(5)
C20 C21 H21A 119.7
C22 C21 H21A 119.7
C23 C22 C21 121.0(6)
C23 C22 H22A 119.5
C21 C22 H22A 119.5
C22 C23 C24 119.6(5)
C22 C23 H23A 120.2
C24 C23 H23A 120.2
C23 C24 C25 120.5(6)
C23 C24 H24A 119.7
C25 C24 H24A 119.7
C24 C25 C20 120.5(6)
C24 C25 H25A 119.8
C20 C25 H25A 119.8
C31 C30 C35 119.0(4)
C31 C30 P1 121.9(3)
C35 C30 P1 119.0(3)
C30 C31 C32 120.0(4)
C30 C31 H31A 120.0
C32 C31 H31A 120.0
C33 C32 C31 120.7(4)
C33 C32 H32A 119.7
C31 C32 H32A 119.7
C32 C33 C34 120.1(4)
C32 C33 H33A 119.9
C34 C33 H33A 119.9
C35 C34 C33 119.7(4)
C35 C34 H34A 120.1
C33 C34 H34A 120.1
C34 C35 C30 120.4(4)
C34 C35 H35A 119.8
C30 C35 H35A 119.8
C41 C40 C45 118.7(4)
C41 C40 P2 120.7(3)
C45 C40 P2 120.6(3)
C40 C41 C42 120.2(4)
C40 C41 H41A 119.9
C42 C41 H41A 119.9
C43 C42 C41 120.5(5)
C43 C42 H42A 119.8
C41 C42 H42A 119.8
C44 C43 C42 120.6(4)
C44 C43 H43A 119.7
C42 C43 H43A 119.7
C43 C44 C45 119.3(4)
C43 C44 H44A 120.3
C45 C44 H44A 120.3
C44 C45 C40 120.8(4)
C44 C45 H45A 119.6
C40 C45 H45A 119.6
C51 C50 C55 118.5(4)
C51 C50 P2 122.9(3)
C55 C50 P2 118.5(3)
C50 C51 C52 120.6(5)
C50 C51 H51A 119.7
C52 C51 H51A 119.7
C53 C52 C51 120.1(6)
C53 C52 H52A 120.0
C51 C52 H52A 120.0
C52 C53 C54 120.2(5)
C52 C53 H53A 119.9
C54 C53 H53A 119.9
C53 C54 C55 119.5(5)
C53 C54 H54A 120.3
C55 C54 H54A 120.3
C54 C55 C50 121.1(5)
C54 C55 H55A 119.4
C50 C55 H55A 119.4
C61 C60 C65 118.5(3)
C61 C60 P2 117.2(3)
C65 C60 P2 124.3(3)
C60 C61 C62 120.4(4)
C60 C61 H61A 119.8
C62 C61 H61A 119.8
C63 C62 C61 120.8(5)
C63 C62 H62A 119.6
C61 C62 H62A 119.6
C64 C63 C62 118.8(4)
C64 C63 H63A 120.6
C62 C63 H63A 120.6
C63 C64 C65 121.4(4)
C63 C64 H64A 119.3
C65 C64 H64A 119.3
C64 C65 C60 120.1(4)
C64 C65 H65A 119.9
C60 C65 H65A 119.9
Cl2 C70 Cl1 114.8(4)
Cl2 C70 H70A 108.6
Cl1 C70 H70A 108.6
Cl2 C70 H70B 108.6
Cl1 C70 H70B 108.6
H70A C70 H70B 107.5

loop_
_geom_bond_atom_site_label_1
_geom_bond_atom_site_label_2
_geom_bond_distance
Ir1 C3 1.804(4)
Ir1 N1 2.111(3)
Ir1 P2 2.3157(15)
Ir1 P1 2.3270(15)
Cl1 C70 1.733(7)
Cl2 C70 1.695(7)
P1 C30 1.821(4)
P1 C20 1.825(4)
P1 C10 1.829(4)
P2 C50 1.820(4)
P2 C60 1.825(4)
P2 C40 1.826(4)
O1 N2 1.233(5)
O2 N2 1.221(5)
O3 C1 1.199(5)
O4 C3 1.141(5)
N1 N2 1.363(4)
N1 C1 1.393(5)
C1 C2 1.490(6)
C2 H2A 0.9600
C2 H2B 0.9600
C2 H2C 0.9600
C10 C11 1.383(5)
C10 C15 1.390(5)
C11 C12 1.373(6)
C11 H11A 0.9300
C12 C13 1.373(7)
C12 H12A 0.9300
C13 C14 1.369(7)
C13 H13A 0.9300
C14 C15 1.379(5)
C14 H14A 0.9300
C15 H15A 0.9300
C20 C21 1.372(6)
C20 C25 1.391(6)
C21 C22 1.386(7)
C21 H21A 0.9300
C22 C23 1.348(10)
C22 H22A 0.9300
C23 C24 1.351(10)
C23 H23A 0.9300
C24 C25 1.387(7)
C24 H24A 0.9300
C25 H25A 0.9300
C30 C31 1.380(5)
C30 C35 1.394(5)
C31 C32 1.384(6)
C31 H31A 0.9300
C32 C33 1.357(7)
C32 H32A 0.9300
C33 C34 1.384(7)
C33 H33A 0.9300
C34 C35 1.374(6)
C34 H34A 0.9300
C35 H35A 0.9300
C40 C41 1.372(5)
C40 C45 1.401(5)
C41 C42 1.392(6)
C41 H41A 0.9300
C42 C43 1.370(7)
C42 H42A 0.9300
C43 C44 1.366(7)
C43 H43A 0.9300
C44 C45 1.390(6)
C44 H44A 0.9300
C45 H45A 0.9300
C50 C51 1.379(6)
C50 C55 1.387(5)
C51 C52 1.381(7)
C51 H51A 0.9300
C52 C53 1.373(9)
C52 H52A 0.9300
C53 C54 1.374(9)
C53 H53A 0.9300
C54 C55 1.378(7)
C54 H54A 0.9300
C55 H55A 0.9300
C60 C61 1.376(6)
C60 C65 1.386(5)
C61 C62 1.382(6)
C61 H61A 0.9300
C62 C63 1.369(7)
C62 H62A 0.9300
C63 C64 1.359(7)
C63 H63A 0.9300
C64 C65 1.376(6)
C64 H64A 0.9300
C65 H65A 0.9300
C70 H70A 0.9700
C70 H70B 0.9700

loop_
_geom_torsion_atom_site_label_1
_geom_torsion_atom_site_label_2
_geom_torsion_atom_site_label_3
_geom_torsion_atom_site_label_4
_geom_torsion
C3 Ir1 P1 C30 -72.4(2)
N1 Ir1 P1 C30 112.23(15)
P2 Ir1 P1 C30 7.5(2)
C3 Ir1 P1 C20 46.4(2)
N1 Ir1 P1 C20 -129.01(17)
P2 Ir1 P1 C20 126.3(2)
C3 Ir1 P1 C10 169.8(2)
N1 Ir1 P1 C10 -5.61(15)
P2 Ir1 P1 C10 -110.3(2)
C3 Ir1 P2 C50 -174.2(2)
N1 Ir1 P2 C50 1.03(16)
P1 Ir1 P2 C50 105.8(2)
C3 Ir1 P2 C60 -53.2(2)
N1 Ir1 P2 C60 122.09(16)
P1 Ir1 P2 C60 -133.2(2)
C3 Ir1 P2 C40 67.1(2)
N1 Ir1 P2 C40 -117.65(15)
P1 Ir1 P2 C40 -12.9(2)
C3 Ir1 N1 N2 -0.9(16)
P2 Ir1 N1 N2 -81.2(2)
P1 Ir1 N1 N2 107.5(2)
C3 Ir1 N1 C1 -178(10)
P2 Ir1 N1 C1 101.9(3)
P1 Ir1 N1 C1 -69.4(3)
C1 N1 N2 O2 -6.6(6)
Ir1 N1 N2 O2 176.5(4)
C1 N1 N2 O1 175.7(4)
Ir1 N1 N2 O1 -1.2(5)
N2 N1 C1 O3 177.1(3)
Ir1 N1 C1 O3 -6.1(5)
N2 N1 C1 C2 -4.7(6)
Ir1 N1 C1 C2 172.2(3)
N1 Ir1 C3 O4 4(8)
P2 Ir1 C3 O4 85(7)
P1 Ir1 C3 O4 -104(7)
C30 P1 C10 C11 -0.9(3)
C20 P1 C10 C11 -110.9(3)
Ir1 P1 C10 C11 120.9(3)
C30 P1 C10 C15 -175.9(3)
C20 P1 C10 C15 74.2(3)
Ir1 P1 C10 C15 -54.0(3)
C15 C10 C11 C12 -0.6(6)
P1 C10 C11 C12 -175.5(3)
C10 C11 C12 C13 0.4(7)
C11 C12 C13 C14 -0.8(7)
C12 C13 C14 C15 1.4(7)
C13 C14 C15 C10 -1.6(6)
C11 C10 C15 C14 1.2(5)
P1 C10 C15 C14 176.4(3)
C30 P1 C20 C21 -133.2(4)
C10 P1 C20 C21 -23.9(4)
Ir1 P1 C20 C21 104.5(4)
C30 P1 C20 C25 50.2(4)
C10 P1 C20 C25 159.6(4)
Ir1 P1 C20 C25 -72.1(4)
C25 C20 C21 C22 4.6(8)
P1 C20 C21 C22 -172.0(5)
C20 C21 C22 C23 -1.4(11)
C21 C22 C23 C24 -2.8(11)
C22 C23 C24 C25 3.5(11)
C23 C24 C25 C20 -0.1(9)
C21 C20 C25 C24 -3.9(8)
P1 C20 C25 C24 172.9(4)
C20 P1 C30 C31 31.4(4)
C10 P1 C30 C31 -79.3(4)
Ir1 P1 C30 C31 156.1(3)
C20 P1 C30 C35 -150.7(3)
C10 P1 C30 C35 98.6(3)
Ir1 P1 C30 C35 -25.9(3)
C35 C30 C31 C32 -0.1(7)
P1 C30 C31 C32 177.8(4)
C30 C31 C32 C33 -0.8(8)
C31 C32 C33 C34 0.7(8)
C32 C33 C34 C35 0.3(8)
C33 C34 C35 C30 -1.2(7)
C31 C30 C35 C34 1.1(6)
P1 C30 C35 C34 -176.9(3)
C50 P2 C40 C41 -137.6(3)
C60 P2 C40 C41 113.2(3)
Ir1 P2 C40 C41 -11.8(3)
C50 P2 C40 C45 42.9(3)
C60 P2 C40 C45 -66.3(3)
Ir1 P2 C40 C45 168.7(3)
C45 C40 C41 C42 2.0(6)
P2 C40 C41 C42 -177.5(4)
C40 C41 C42 C43 0.6(7)
C41 C42 C43 C44 -1.8(8)
C42 C43 C44 C45 0.3(8)
C43 C44 C45 C40 2.3(7)
C41 C40 C45 C44 -3.4(6)
P2 C40 C45 C44 176.1(4)
C60 P2 C50 C51 -20.8(4)
C40 P2 C50 C51 -130.1(4)
Ir1 P2 C50 C51 104.9(3)
C60 P2 C50 C55 163.0(3)
C40 P2 C50 C55 53.7(3)
Ir1 P2 C50 C55 -71.3(3)
C55 C50 C51 C52 -0.2(7)
P2 C50 C51 C52 -176.5(4)
C50 C51 C52 C53 0.5(8)
C51 C52 C53 C54 -1.0(9)
C52 C53 C54 C55 1.3(9)
C53 C54 C55 C50 -1.0(8)
C51 C50 C55 C54 0.5(7)
P2 C50 C55 C54 177.0(4)
C50 P2 C60 C61 85.9(4)
C40 P2 C60 C61 -166.6(4)
Ir1 P2 C60 C61 -41.1(4)
C50 P2 C60 C65 -92.3(4)
C40 P2 C60 C65 15.3(4)
Ir1 P2 C60 C65 140.7(3)
C65 C60 C61 C62 0.3(8)
P2 C60 C61 C62 -178.0(5)
C60 C61 C62 C63 -0.1(10)
C61 C62 C63 C64 -0.8(9)
C62 C63 C64 C65 1.5(8)
C63 C64 C65 C60 -1.3(7)
C61 C60 C65 C64 0.4(7)
P2 C60 C65 C64 178.5(4)
